data_7128028
loop_
_publ_author_name
'Zheng, Hong-Wei'
'Wang, Xiao-Ming'
'Wei, Heng-Wei'
'Zheng, Yu'
'Yin, Cong-Ling'
'Yang, Zu-Pei'
'Jiao, Huan'

_publ_section_title
;
 Narrow-band red emitting oxonitridosilicate phosphor
 La<sub>4-x</sub>Sr<sub>2+x</sub>Si<sub>5</sub>N<sub>12-x</sub>O<sub>x</sub>:Pr<sup>3+</sup>
 (x&#x2248; 1.69).
;
_journal_issue 31
_journal_name_full 'Chemical communications (Cambridge, England)'
_journal_page_first 3761
_journal_page_last 3764
_journal_paper_doi 10.1039/d1cc00893e
_journal_volume 57
_journal_year 2021
_chemical_formula_moiety 'La2.31 N10.31 O1.69 Si5 Sr3.69'
_chemical_formula_sum 'La2.31 N10.31 O1.69 Si5 Sr3.69'
_chemical_formula_weight 956.13
_chemical_properties_physical Air-sensitive,Moisture-sensitive
_space_group_crystal_system monoclinic
_space_group_IT_number 14
_space_group_name_Hall '-P 2yn'
_space_group_name_H-M_alt 'P 1 21/n 1'
_audit_block_doi 10.25505/fiz.icsd.cc277q6f
_audit_creation_date 2020-12-17
_audit_creation_method
;
Olex2 1.3
(compiled 2020.11.12 svn.r5f609507 for OlexSys, GUI svn.r6226)
;
_audit_update_record
;
2021-02-16 deposited with the CCDC.	2021-03-10 downloaded from the CCDC.
;
_cell_angle_alpha 90
_cell_angle_beta 98.8730(10)
_cell_angle_gamma 90
_cell_formula_units_Z 4
_cell_length_a 14.9017(2)
_cell_length_b 5.47450(10)
_cell_length_c 16.0571(2)
_cell_measurement_reflns_used 5264
_cell_measurement_temperature 120.00(10)
_cell_measurement_theta_max 75.6610
_cell_measurement_theta_min 3.7680
_cell_volume 1294.25(3)
_computing_cell_refinement 'CrysAlisPro 1.171.40.19a (Rigaku OD, 2018)'
_computing_data_collection 'CrysAlisPro 1.171.40.19a (Rigaku OD, 2018)'
_computing_data_reduction 'CrysAlisPro 1.171.40.19a (Rigaku OD, 2018)'
_computing_molecular_graphics 'Olex2 1.3 (Dolomanov et al., 2009)'
_computing_publication_material 'Olex2 1.3 (Dolomanov et al., 2009)'
_computing_structure_refinement 'SHELXL 2017/1 (Sheldrick, 2015)'
_computing_structure_solution 'ShelXT (Sheldrick, 2015)'
_diffrn_ambient_environment N~2~
_diffrn_ambient_temperature 120.00(10)
_diffrn_detector 'CCD plate'
_diffrn_detector_type HyPix
_diffrn_measured_fraction_theta_full 0.997
_diffrn_measured_fraction_theta_max 0.994
_diffrn_measurement_device 'four-circle diffractometer'
_diffrn_measurement_device_type 'XtaLAB Synergy R, HyPix'
_diffrn_measurement_method '\w scans'
_diffrn_orient_matrix_type 'CrysAlisPro convention (1999,Acta A55,543-557)'
_diffrn_orient_matrix_UB_11 0.1015864000
_diffrn_orient_matrix_UB_12 0.0571441000
_diffrn_orient_matrix_UB_13 0.0268570000
_diffrn_orient_matrix_UB_21 0.0083111000
_diffrn_orient_matrix_UB_22 -0.2182931000
_diffrn_orient_matrix_UB_23 0.0612510000
_diffrn_orient_matrix_UB_31 0.0237472000
_diffrn_orient_matrix_UB_32 -0.1681577000
_diffrn_orient_matrix_UB_33 -0.0703684000
_diffrn_radiation_monochromator mirror
_diffrn_radiation_probe x-ray
_diffrn_radiation_type 'Cu K\a'
_diffrn_radiation_wavelength 1.54184
_diffrn_reflns_av_R_equivalents 0.0514
_diffrn_reflns_av_unetI/netI 0.0404
_diffrn_reflns_Laue_measured_fraction_full 0.997
_diffrn_reflns_Laue_measured_fraction_max 0.994
_diffrn_reflns_limit_h_max 18
_diffrn_reflns_limit_h_min -18
_diffrn_reflns_limit_k_max 6
_diffrn_reflns_limit_k_min -6
_diffrn_reflns_limit_l_max 18
_diffrn_reflns_limit_l_min -20
_diffrn_reflns_number 11318
_diffrn_reflns_point_group_measured_fraction_full 0.997
_diffrn_reflns_point_group_measured_fraction_max 0.994
_diffrn_reflns_theta_full 67.684
_diffrn_reflns_theta_max 74.479
_diffrn_reflns_theta_min 3.768
_diffrn_source 'Rotating-anode X-ray tube'
_diffrn_source_type 'PhotonJet R (Cu) X-ray Source'
_exptl_absorpt_coefficient_mu 81.445
_exptl_absorpt_correction_T_max 1.00000
_exptl_absorpt_correction_T_min 0.55405
_exptl_absorpt_correction_type multi-scan
_exptl_absorpt_process_details
;
CrysAlisPro 1.171.40.19a (Rigaku Oxford Diffraction, 2018)
Empirical absorption correction using spherical harmonics,
 implemented in SCALE3 ABSPACK scaling algorithm.
;
_exptl_crystal_colour 'clear light colourless'
_exptl_crystal_colour_lustre clear
_exptl_crystal_colour_modifier light
_exptl_crystal_colour_primary colourless
_exptl_crystal_density_diffrn 4.907
_exptl_crystal_description block
_exptl_crystal_F_000 1710
_exptl_crystal_preparation Luminescent
_exptl_crystal_recrystallization_method 'From the Melt'
_exptl_crystal_size_max 0.06
_exptl_crystal_size_mid 0.04
_exptl_crystal_size_min 0.04
_refine_diff_density_max 1.982
_refine_diff_density_min -1.883
_refine_diff_density_rms 0.362
_refine_ls_extinction_coef 0.000054(17)
_refine_ls_extinction_expression Fc^*^=kFc[1+0.001xFc^2^\l^3^/sin(2\q)]^-1/4^
_refine_ls_extinction_method 'SHELXL-2017/1 (Sheldrick 2017)'
_refine_ls_goodness_of_fit_ref 1.072
_refine_ls_hydrogen_treatment undef
_refine_ls_matrix_type full
_refine_ls_number_parameters 187
_refine_ls_number_reflns 2628
_refine_ls_number_restraints 5
_refine_ls_restrained_S_all 1.071
_refine_ls_R_factor_all 0.0440
_refine_ls_R_factor_gt 0.0354
_refine_ls_shift/su_max 0.001
_refine_ls_shift/su_mean 0.000
_refine_ls_structure_factor_coef Fsqd
_refine_ls_weighting_details 'w=1/[\s^2^(Fo^2^)+(0.0595P)^2^+2.7445P] where P=(Fo^2^+2Fc^2^)/3'
_refine_ls_weighting_scheme calc
_refine_ls_wR_factor_gt 0.0913
_refine_ls_wR_factor_ref 0.0956
_reflns_Friedel_coverage 0.000
_reflns_number_gt 2225
_reflns_number_total 2628
_reflns_threshold_expression 'I > 2\s(I)'
_cod_data_source_file d1cc00893e2.cif
_cod_data_source_block exp_362
_cod_depositor_comments 'Adding full bibliography for 7128028--7128029.cif.'
_cod_database_code 7128028
_shelx_shelxl_version_number 2017/1
_shelx_space_group_comment
;
The symmetry employed for this shelxl refinement is uniquely defined
by the following loop, which should always be used as a source of
symmetry information in preference to the above space-group names.
They are only intended as comments.
;
_reflns_odcompleteness_completeness 98.10
_reflns_odcompleteness_iscentric 1
_reflns_odcompleteness_theta 77.17
_olex2_submission_original_sample_id La2.3Sr3.7Si5N10.3O1.7
_olex2_submission_special_instructions 'No special instructions were received'
_oxdiff_exptl_absorpt_empirical_details
;
Empirical correction (ABSPACK) includes:
- Absorption correction using spherical harmonics
- Frame scaling
;
_oxdiff_exptl_absorpt_empirical_full_max 4.360
_oxdiff_exptl_absorpt_empirical_full_min 0.303

loop_
_space_group_symop_operation_xyz
'x, y, z'
'-x+1/2, y+1/2, -z+1/2'
'-x, -y, -z'
'x-1/2, -y-1/2, z-1/2'

loop_
_atom_site_label
_atom_site_type_symbol
_atom_site_fract_x
_atom_site_fract_y
_atom_site_fract_z
_atom_site_U_iso_or_equiv
_atom_site_adp_type
_atom_site_occupancy
_atom_site_site_symmetry_order
_atom_site_calc_flag
_atom_site_refinement_flags_posn
_atom_site_refinement_flags_adp
_atom_site_refinement_flags_occupancy
_atom_site_disorder_assembly
_atom_site_disorder_group
Sr5 Sr 0.94578(4) 1.24556(9) 0.04968(3) 0.00503(15) Uiso 0.4 1 d D . P A 6
Sr2 Sr 0.33231(3) -0.31232(10) 0.28396(3) 0.00470(15) Uani 0.5 1 d D . P B 4
Sr3 Sr 0.73056(4) 0.27022(10) 0.50838(3) 0.00404(16) Uiso 0.64 1 d . . P C 10
La1 La 0.07292(4) 0.71309(10) 0.33994(3) 0.00879(16) Uani 0.5 1 d . . P D 7
Sr4 Sr 0.82566(4) 0.75858(10) 0.22178(4) 0.00684(17) Uani 0.65 1 d D . P A 11
Sr6 Sr 0.41514(4) 0.74584(11) 0.01509(4) 0.00304(17) Uani 1 1 d . . . . .
Si1 Si 0.27395(14) 0.2307(4) 0.40030(13) 0.0065(4) Uani 1 1 d D . . . .
Si2 Si 0.75366(15) 1.2625(4) 0.11260(13) 0.0068(4) Uani 1 1 d . . . . .
Si3 Si 0.54189(15) 0.7551(4) 0.26167(13) 0.0059(4) Uani 1 1 d . . . . .
Si4 Si 0.48210(15) 0.2458(4) 0.35734(13) 0.0070(4) Uani 1 1 d . . . . .
Si5 Si 0.62199(15) 0.7568(4) 0.10369(13) 0.0065(4) Uani 1 1 d . . . . .
N2 N 0.2026(4) 0.4525(12) 0.3601(4) 0.0155(14) Uani 0.5775 1 d D . P E 13
N7 N 0.5016(4) 0.4663(12) 0.2837(4) 0.0095(13) Uani 1 1 d . . . . .
N11 N 0.5300(5) 0.8082(13) 0.1553(4) 0.0099(13) Uani 1 1 d . . . . .
N12 N 0.6810(5) 1.4904(13) 0.1340(4) 0.0111(10) Uani 1 1 d . . . . .
N3 N 0.5648(5) 0.2380(12) 0.4445(4) 0.0151(10) Uani 0.5775 1 d . . P F 15
N6 N 0.4719(5) -0.0318(13) 0.3049(4) 0.0111(10) Uani 1 1 d D . . . .
N9 N 0.7744(5) 1.2832(13) 0.0091(5) 0.0109(14) Uani 1 1 d D . . . .
N8 N 0.7038(5) 0.9856(14) 0.1237(4) 0.0122(14) Uani 1 1 d . . . . .
N4 N 0.5825(5) 0.7485(12) -0.0049(4) 0.0153(15) Uani 0.5775 1 d . . P G 19
N10 N 0.8484(5) 1.2797(13) 0.1861(4) 0.0120(15) Uani 1 1 d D . . . .
N1 N 0.2367(5) -0.0332(13) 0.3524(4) 0.0206(15) Uani 0.5775 1 d . . P E 18
N5 N 0.3804(5) 0.3301(15) 0.3889(5) 0.0151(10) Uani 1 1 d . . . . .
La2 La 0.33231(3) -0.31232(10) 0.28396(3) 0.00470(15) Uani 0.5 1 d D . P B 3
La5 La 0.94578(4) 1.24556(9) 0.04968(3) 0.00503(15) Uiso 0.6 1 d D . P A 5
Sr1 Sr 0.07292(4) 0.71309(10) 0.33994(3) 0.00879(16) Uani 0.5 1 d . . P H 8
La3 La 0.73056(4) 0.27022(10) 0.50838(3) 0.00404(16) Uiso 0.36 1 d . . P I 9
La4 La 0.82566(4) 0.75858(10) 0.22178(4) 0.00684(17) Uani 0.35 1 d D . P A 12
O2 O 0.2026(4) 0.4525(12) 0.3601(4) 0.0155(14) Uani 0.4225 1 d D . P E 14
O3 O 0.5648(5) 0.2380(12) 0.4445(4) 0.0151(10) Uani 0.4225 1 d . . P F 16
O1 O 0.2367(5) -0.0332(13) 0.3524(4) 0.0206(15) Uani 0.4225 1 d . . P E 17
O4 O 0.5825(5) 0.7485(12) -0.0049(4) 0.0153(15) Uani 0.4225 1 d . . P G 20

loop_
_atom_site_aniso_label
_atom_site_aniso_U_11
_atom_site_aniso_U_22
_atom_site_aniso_U_33
_atom_site_aniso_U_23
_atom_site_aniso_U_13
_atom_site_aniso_U_12
Sr2 0.0041(2) 0.0043(3) 0.0052(3) -0.00013(18) -0.00105(17) 0.00026(18)
La1 0.0086(3) 0.0095(3) 0.0078(3) -0.0001(2) -0.0003(2) 0.00075(19)
Sr4 0.0071(3) 0.0058(3) 0.0072(3) -0.0014(2) -0.0003(2) -0.00017(19)
Sr6 0.0022(3) 0.0016(3) 0.0045(3) -0.0006(2) -0.0022(2) 0.0001(2)
Si1 0.0060(10) 0.0067(10) 0.0061(9) 0.0002(7) -0.0012(8) 0.0010(7)
Si2 0.0073(10) 0.0060(10) 0.0065(9) -0.0003(7) -0.0007(8) 0.0000(7)
Si3 0.0046(9) 0.0067(10) 0.0058(9) -0.0016(7) -0.0007(7) -0.0015(7)
Si4 0.0069(10) 0.0066(10) 0.0074(10) 0.0003(7) 0.0006(8) -0.0005(7)
Si5 0.0058(10) 0.0059(10) 0.0076(9) 0.0007(7) -0.0002(8) -0.0003(7)
N2 0.013(3) 0.014(4) 0.019(3) 0.005(3) -0.001(2) 0.008(3)
N7 0.012(3) 0.010(3) 0.007(3) 0.003(3) 0.000(2) 0.005(3)
N11 0.011(3) 0.011(3) 0.008(3) 0.002(3) 0.001(2) 0.002(3)
N12 0.014(2) 0.011(2) 0.007(2) 0.0008(18) 0.0004(18) 0.0060(18)
N3 0.011(2) 0.017(3) 0.015(2) -0.002(2) -0.0060(19) 0.0003(19)
N6 0.014(2) 0.011(2) 0.007(2) 0.0008(18) 0.0004(18) 0.0060(18)
N9 0.008(3) 0.010(3) 0.015(3) 0.003(3) 0.002(3) 0.005(2)
N8 0.010(3) 0.015(4) 0.012(3) 0.002(3) 0.002(3) -0.001(3)
N4 0.018(4) 0.015(4) 0.012(3) 0.003(3) 0.001(3) 0.000(3)
N10 0.010(3) 0.011(4) 0.012(3) 0.002(3) -0.006(3) 0.000(3)
N1 0.025(4) 0.017(4) 0.018(4) 0.000(3) 0.001(3) -0.007(3)
N5 0.011(2) 0.017(3) 0.015(2) -0.002(2) -0.0060(19) 0.0003(19)
La2 0.0041(2) 0.0043(3) 0.0052(3) -0.00013(18) -0.00105(17) 0.00026(18)
Sr1 0.0086(3) 0.0095(3) 0.0078(3) -0.0001(2) -0.0003(2) 0.00075(19)
La4 0.0071(3) 0.0058(3) 0.0072(3) -0.0014(2) -0.0003(2) -0.00017(19)
O2 0.013(3) 0.014(4) 0.019(3) 0.005(3) -0.001(2) 0.008(3)
O3 0.011(2) 0.017(3) 0.015(2) -0.002(2) -0.0060(19) 0.0003(19)
O1 0.025(4) 0.017(4) 0.018(4) 0.000(3) 0.001(3) -0.007(3)
O4 0.018(4) 0.015(4) 0.012(3) 0.003(3) 0.001(3) 0.000(3)

loop_
_atom_type_symbol
_atom_type_description
_atom_type_scat_dispersion_real
_atom_type_scat_dispersion_imag
_atom_type_scat_source
La La -1.4094 9.0376 'International Tables Vol C Tables 4.2.6.8 and 6.1.1.4'
N N 0.0311 0.0180 'International Tables Vol C Tables 4.2.6.8 and 6.1.1.4'
O O 0.0492 0.0322 'International Tables Vol C Tables 4.2.6.8 and 6.1.1.4'
Si Si 0.2541 0.3302 'International Tables Vol C Tables 4.2.6.8 and 6.1.1.4'
Sr Sr -0.3528 1.8200 'International Tables Vol C Tables 4.2.6.8 and 6.1.1.4'

loop_
_geom_angle_atom_site_label_1
_geom_angle_atom_site_label_2
_geom_angle_atom_site_label_3
_geom_angle
_geom_angle_site_symmetry_1
_geom_angle_site_symmetry_3
_geom_angle_publ_flag
Si1 Sr5 Sr5 89.91(4) 4_675 3_785 ?
Si1 Sr5 Sr5 93.39(4) 4_675 3_775 ?
Si3 Sr5 Sr5 117.26(5) 2_655 3_785 ?
Si3 Sr5 Sr5 119.56(5) 2_655 3_775 ?
Si3 Sr5 Si1 131.74(6) 2_655 4_675 ?
Si3 Sr5 Si4 65.39(5) 2_655 2_655 ?
Si3 Sr5 Si4 166.84(6) 2_655 4_675 ?
Si3 Sr5 Si4 63.54(6) 2_655 2_665 ?
Si3 Sr5 N7 33.35(13) 2_655 2_655 ?
Si4 Sr5 Sr5 133.91(4) 2_665 3_775 ?
Si4 Sr5 Sr5 134.59(4) 2_655 3_785 ?
Si4 Sr5 Sr5 54.98(4) 4_675 3_785 ?
Si4 Sr5 Sr5 55.72(4) 4_675 3_775 ?
Si4 Sr5 Sr5 54.82(4) 2_665 3_785 ?
Si4 Sr5 Sr5 55.62(4) 2_655 3_775 ?
Si4 Sr5 Si1 118.64(5) 2_665 4_675 ?
Si4 Sr5 Si1 61.18(6) 4_675 4_675 ?
Si4 Sr5 Si1 123.23(5) 2_655 4_675 ?
Si4 Sr5 Si4 109.80(4) 4_675 2_665 ?
Si4 Sr5 Si4 111.34(4) 4_675 2_655 ?
Si4 Sr5 Si4 116.32(7) 2_655 2_665 ?
N7 Sr5 Sr5 86.74(13) 2_655 3_775 ?
N7 Sr5 Sr5 132.76(12) 2_655 3_785 ?
N7 Sr5 Si1 137.09(13) 2_655 4_675 ?
N7 Sr5 Si4 89.85(13) 2_655 2_665 ?
N7 Sr5 Si4 32.08(13) 2_655 2_655 ?
N7 Sr5 Si4 141.65(13) 2_655 4_675 ?
N6 Sr5 Sr5 82.26(14) 2_665 3_785 ?
N6 Sr5 Sr5 122.08(15) 2_665 3_775 ?
N6 Sr5 Si1 144.25(16) 2_665 4_675 ?
N6 Sr5 Si3 35.57(15) 2_665 2_655 ?
N6 Sr5 Si4 133.62(15) 2_665 4_675 ?
N6 Sr5 Si4 32.52(15) 2_665 2_665 ?
N6 Sr5 Si4 84.81(15) 2_665 2_655 ?
N6 Sr5 N7 57.4(2) 2_665 2_655 ?
N6 Sr5 N10 61.7(2) 2_665 . ?
N9 Sr5 Sr5 108.44(16) . 3_785 ?
N9 Sr5 Sr5 116.39(16) . 3_775 ?
N9 Sr5 Si1 32.57(17) . 4_675 ?
N9 Sr5 Si3 99.18(17) . 2_655 ?
N9 Sr5 Si4 107.44(17) . 2_665 ?
N9 Sr5 Si4 93.66(17) . 4_675 ?
N9 Sr5 Si4 115.93(16) . 2_655 ?
N9 Sr5 N7 112.0(2) . 2_655 ?
N9 Sr5 N6 118.7(2) . 2_665 ?
N9 Sr5 N10 64.9(2) . . ?
N9 Sr5 N5 63.8(2) . 4_675 ?
N10 Sr5 Sr5 126.66(14) . 3_785 ?
N10 Sr5 Sr5 135.16(14) . 3_775 ?
N10 Sr5 Si1 97.50(15) . 4_675 ?
N10 Sr5 Si3 34.24(15) . 2_655 ?
N10 Sr5 Si4 76.00(15) . 2_665 ?
N10 Sr5 Si4 82.58(15) . 2_655 ?
N10 Sr5 Si4 158.38(15) . 4_675 ?
N10 Sr5 N7 56.55(19) . 2_655 ?
N5 Sr5 Sr5 65.01(17) 4_675 3_775 ?
N5 Sr5 Sr5 79.46(17) 4_675 3_785 ?
N5 Sr5 Si1 31.97(16) 4_675 4_675 ?
N5 Sr5 Si3 160.24(17) 4_675 2_655 ?
N5 Sr5 Si4 129.11(18) 4_675 2_665 ?
N5 Sr5 Si4 32.58(16) 4_675 4_675 ?
N5 Sr5 Si4 111.44(18) 4_675 2_655 ?
N5 Sr5 N7 140.9(2) 4_675 2_655 ?
N5 Sr5 N6 161.2(2) 4_675 2_665 ?
N5 Sr5 N10 127.8(2) 4_675 . ?
Si1 Sr2 Sr2 120.07(4) 1_545 2 ?
Si1 Sr2 Sr2 57.02(4) 2_545 2 ?
Si1 Sr2 Sr2 52.60(4) 1_545 2_545 ?
Si1 Sr2 Sr2 50.17(3) . 2 ?
Si1 Sr2 Sr2 123.02(4) . 2_545 ?
Si1 Sr2 Sr2 64.27(4) 2_545 2_545 ?
Si1 Sr2 Sr6 134.43(4) 1_545 1_545 ?
Si1 Sr2 Sr6 121.94(4) . 1_545 ?
Si1 Sr2 Sr6 44.98(4) 2_545 1_545 ?
Si1 Sr2 Si1 116.68(6) 2_545 1_545 ?
Si1 Sr2 Si1 107.03(6) 2_545 . ?
Si1 Sr2 Si1 102.71(6) 1_545 . ?
Si1 Sr2 Si3 104.08(6) 2_545 1_545 ?
Si1 Sr2 Si4 126.30(5) 2_545 1_545 ?
Si1 Sr2 Si4 58.67(5) 1_545 1_545 ?
Si3 Sr2 Sr2 119.31(4) 1_545 2 ?
Si3 Sr2 Sr2 131.16(4) 1_545 2_545 ?
Si3 Sr2 Sr6 59.42(4) 1_545 1_545 ?
Si3 Sr2 Si1 105.82(5) 1_545 . ?
Si3 Sr2 Si1 119.48(5) 1_545 1_545 ?
Si3 Sr2 Si4 61.36(5) 1_545 1_545 ?
Si4 Sr2 Sr2 176.63(4) 1_545 2 ?
Si4 Sr2 Sr2 86.89(4) 1_545 2_545 ?
Si4 Sr2 Sr6 96.68(4) 1_545 1_545 ?
Si4 Sr2 Si1 126.56(5) 1_545 . ?
N7 Sr2 Sr2 150.54(14) 1_545 2 ?
N7 Sr2 Sr2 103.56(14) 1_545 2_545 ?
N7 Sr2 Sr6 70.26(13) 1_545 1_545 ?
N7 Sr2 Si1 110.77(14) 1_545 2_545 ?
N7 Sr2 Si1 129.27(14) 1_545 . ?
N7 Sr2 Si1 89.37(14) 1_545 1_545 ?
N7 Sr2 Si3 32.80(15) 1_545 1_545 ?
N7 Sr2 Si4 31.06(14) 1_545 1_545 ?
N6 Sr2 Sr2 164.19(15) . 2_545 ?
N6 Sr2 Sr2 94.74(15) . 2 ?
N6 Sr2 Sr6 75.89(15) . 1_545 ?
N6 Sr2 Si1 111.05(15) . 2_545 ?
N6 Sr2 Si1 130.94(15) . 1_545 ?
N6 Sr2 Si1 72.60(15) . . ?
N6 Sr2 Si3 33.38(16) . 1_545 ?
N6 Sr2 Si4 84.49(16) . 1_545 ?
N6 Sr2 N7 63.0(2) . 1_545 ?
N6 Sr2 N5 103.2(2) . 1_545 ?
N5 Sr2 Sr2 74.96(16) 1_545 2_545 ?
N5 Sr2 Sr2 147.45(17) 1_545 2 ?
N5 Sr2 Sr6 124.15(17) 1_545 1_545 ?
N5 Sr2 Si1 109.91(17) 1_545 . ?
N5 Sr2 Si1 30.74(16) 1_545 1_545 ?
N5 Sr2 Si1 135.43(17) 1_545 2_545 ?
N5 Sr2 Si3 89.06(16) 1_545 1_545 ?
N5 Sr2 Si4 30.34(17) 1_545 1_545 ?
N5 Sr2 N7 61.2(2) 1_545 1_545 ?
Sr6 Sr3 Sr6 89.993(18) 4_676 4_666 ?
Si1 Sr3 Sr6 131.83(4) 3_656 4_676 ?
Si1 Sr3 Sr6 56.15(4) 3_666 4_676 ?
Si1 Sr3 Sr6 133.22(4) 3_666 4_666 ?
Si1 Sr3 Sr6 54.59(4) 3_656 4_666 ?
Si1 Sr3 Si1 123.26(7) 3_666 3_656 ?
Si1 Sr3 Si2 172.46(6) 3_666 2_635 ?
Si1 Sr3 Si2 171.56(6) 3_656 2_645 ?
Si1 Sr3 Si2 64.84(5) 3_666 2_645 ?
Si1 Sr3 Si2 63.92(5) 3_656 2_635 ?
Si1 Sr3 N12 87.48(13) 3_656 2_635 ?
Si1 Sr3 N12 143.09(13) 3_666 2_635 ?
Si1 Sr3 N5 107.28(14) 3_656 3_666 ?
Si1 Sr3 N5 30.62(13) 3_666 3_666 ?
Si2 Sr3 Sr6 117.95(4) 2_635 4_676 ?
Si2 Sr3 Sr6 48.86(4) 2_645 4_676 ?
Si2 Sr3 Sr6 47.36(4) 2_635 4_666 ?
Si2 Sr3 Sr6 118.83(4) 2_645 4_666 ?
Si2 Sr3 Si2 107.89(6) 2_645 2_635 ?
Si5 Sr3 Sr6 55.53(4) 2_645 4_666 ?
Si5 Sr3 Sr6 56.65(4) 2_645 4_676 ?
Si5 Sr3 Si1 109.05(6) 2_645 3_656 ?
Si5 Sr3 Si1 111.71(6) 2_645 3_666 ?
Si5 Sr3 Si2 61.71(5) 2_645 2_635 ?
Si5 Sr3 Si2 63.63(5) 2_645 2_645 ?
Si5 Sr3 N12 32.10(13) 2_645 2_635 ?
Si5 Sr3 N5 140.05(14) 2_645 3_666 ?
N12 Sr3 Sr6 46.55(12) 2_635 4_666 ?
N12 Sr3 Sr6 88.74(12) 2_635 4_676 ?
N12 Sr3 Si2 84.11(13) 2_635 2_645 ?
N12 Sr3 Si2 29.90(13) 2_635 2_635 ?
N12 Sr3 N5 163.61(19) 2_635 3_666 ?
N9 Sr3 Sr6 134.65(15) 2_635 4_676 ?
N9 Sr3 Sr6 136.46(14) 2_645 4_666 ?
N9 Sr3 Sr6 45.26(15) 2_635 4_666 ?
N9 Sr3 Sr6 47.01(14) 2_645 4_676 ?
N9 Sr3 Si1 157.02(15) 2_645 3_656 ?
N9 Sr3 Si1 33.86(15) 2_645 3_666 ?
N9 Sr3 Si1 157.21(16) 2_635 3_666 ?
N9 Sr3 Si1 34.06(16) 2_635 3_656 ?
N9 Sr3 Si2 30.16(16) 2_635 2_635 ?
N9 Sr3 Si2 139.05(15) 2_645 2_635 ?
N9 Sr3 Si2 31.27(15) 2_645 2_645 ?
N9 Sr3 Si2 137.93(16) 2_635 2_645 ?
N9 Sr3 Si5 88.59(15) 2_645 2_645 ?
N9 Sr3 Si5 85.68(16) 2_635 2_645 ?
N9 Sr3 N12 114.37(19) 2_645 2_635 ?
N9 Sr3 N12 57.1(2) 2_635 2_635 ?
N9 Sr3 N9 168.4(3) 2_635 2_645 ?
N9 Sr3 N8 110.8(2) 2_635 2_645 ?
N9 Sr3 N5 134.3(2) 2_635 3_666 ?
N9 Sr3 N5 52.3(2) 2_645 3_666 ?
N8 Sr3 Sr6 89.92(15) 2_645 4_666 ?
N8 Sr3 Sr6 51.61(15) 2_645 4_676 ?
N8 Sr3 Si1 91.33(16) 2_645 3_666 ?
N8 Sr3 Si1 141.30(16) 2_645 3_656 ?
N8 Sr3 Si2 81.13(16) 2_645 2_635 ?
N8 Sr3 Si2 30.54(15) 2_645 2_645 ?
N8 Sr3 Si5 34.53(15) 2_645 2_645 ?
N8 Sr3 N12 54.3(2) 2_645 2_635 ?
N8 Sr3 N9 60.1(2) 2_645 2_645 ?
N8 Sr3 N5 111.4(2) 2_645 3_666 ?
N5 Sr3 Sr6 86.58(13) 3_666 4_676 ?
N5 Sr3 Sr6 149.01(12) 3_666 4_666 ?
N5 Sr3 Si2 153.98(13) 3_666 2_635 ?
N5 Sr3 Si2 80.98(14) 3_666 2_645 ?
Sr6 La1 Sr6 62.247(19) 2_545 4_576 ?
Sr6 La1 Sr6 58.981(18) 2 4_576 ?
Sr6 La1 Sr6 99.61(2) 2_545 2 ?
Si3 La1 Sr6 150.63(4) 2_545 2 ?
Si3 La1 Sr6 94.29(4) 2_545 4_576 ?
Si3 La1 Sr6 74.94(4) 2_545 2_545 ?
Si4 La1 Sr6 124.36(4) 2 2 ?
Si4 La1 Sr6 134.39(4) 2 2_545 ?
Si4 La1 Sr6 128.51(4) 2 4_576 ?
Si4 La1 Si3 60.95(5) 2 2_545 ?
N7 La1 Sr6 106.89(15) 2 4_576 ?
N7 La1 Sr6 91.96(15) 2 2 ?
N7 La1 Sr6 155.06(15) 2 2_545 ?
N7 La1 Si3 84.13(15) 2 2_545 ?
N7 La1 Si4 33.56(16) 2 2 ?
N7 La1 N11 106.8(2) 2 2_545 ?
N7 La1 N6 64.7(2) 2 2 ?
N11 La1 Sr6 48.88(15) 2_545 2_545 ?
N11 La1 Sr6 126.73(15) 2_545 2 ?
N11 La1 Sr6 67.86(15) 2_545 4_576 ?
N11 La1 Si3 30.98(15) 2_545 2_545 ?
N11 La1 Si4 90.82(15) 2_545 2 ?
N6 La1 Sr6 101.24(15) 2 2_545 ?
N6 La1 Sr6 123.49(15) 2 4_576 ?
N6 La1 Sr6 156.58(15) 2 2 ?
N6 La1 Si3 32.25(15) 2 2_545 ?
N6 La1 Si4 33.34(15) 2 2 ?
N6 La1 N11 63.1(2) 2 2_545 ?
Si2 Sr4 Si2 109.07(6) 2_645 1_545 ?
Si2 Sr4 Si3 60.74(5) 1_545 2_645 ?
Si2 Sr4 Si3 103.64(6) 2_645 2_645 ?
Si2 Sr4 Si3 147.71(6) 1_545 2_655 ?
Si2 Sr4 Si3 103.09(6) 2_645 2_655 ?
Si2 Sr4 Si4 143.51(6) 2_645 2_655 ?
Si2 Sr4 N10 31.45(13) 2_645 2_645 ?
Si3 Sr4 Si3 109.05(6) 2_655 2_645 ?
Si4 Sr4 Si2 90.48(5) 2_655 1_545 ?
Si4 Sr4 Si3 58.86(5) 2_655 2_645 ?
Si4 Sr4 Si3 60.83(5) 2_655 2_655 ?
N7 Sr4 Si2 119.85(14) 2_655 2_645 ?
N7 Sr4 Si2 122.29(14) 2_655 1_545 ?
N7 Sr4 Si3 78.87(15) 2_655 2_645 ?
N7 Sr4 Si3 31.47(14) 2_655 2_655 ?
N7 Sr4 Si4 31.83(14) 2_655 2_655 ?
N7 Sr4 N8 118.57(19) 2_655 2_645 ?
N7 Sr4 N10 58.0(2) 2_655 . ?
N7 Sr4 N10 144.25(18) 2_655 2_645 ?
N12 Sr4 Si2 33.98(15) 2_645 2_645 ?
N12 Sr4 Si2 31.21(15) 1_545 1_545 ?
N12 Sr4 Si2 94.04(15) 1_545 2_645 ?
N12 Sr4 Si2 143.02(15) 2_645 1_545 ?
N12 Sr4 Si3 114.93(16) 2_645 2_645 ?
N12 Sr4 Si3 149.79(15) 1_545 2_655 ?
N12 Sr4 Si3 69.12(15) 2_645 2_655 ?
N12 Sr4 Si3 90.39(15) 1_545 2_645 ?
N12 Sr4 Si4 119.73(15) 2_645 2_655 ?
N12 Sr4 Si4 116.11(14) 1_545 2_655 ?
N12 Sr4 N7 145.92(19) 1_545 2_655 ?
N12 Sr4 N7 89.5(2) 2_645 2_655 ?
N12 Sr4 N12 124.03(11) 2_645 1_545 ?
N12 Sr4 N8 59.0(2) 2_645 2_645 ?
N12 Sr4 N8 87.5(2) 1_545 2_645 ?
N12 Sr4 N10 74.2(2) 2_645 . ?
N12 Sr4 N10 68.51(19) 1_545 2_645 ?
N12 Sr4 N10 131.9(2) 2_645 1_545 ?
N12 Sr4 N10 120.88(19) 1_545 . ?
N12 Sr4 N10 55.54(19) 2_645 2_645 ?
N8 Sr4 Si2 87.28(14) 2_645 1_545 ?
N8 Sr4 Si2 32.74(14) 2_645 2_645 ?
N8 Sr4 Si3 71.64(14) 2_645 2_645 ?
N8 Sr4 Si3 120.07(14) 2_645 2_655 ?
N8 Sr4 Si4 123.73(14) 2_645 2_655 ?
N8 Sr4 N10 52.91(19) 2_645 2_645 ?
N10 Sr4 Si2 30.64(15) 1_545 1_545 ?
N10 Sr4 Si2 136.77(14) . 1_545 ?
N10 Sr4 Si2 103.48(15) . 2_645 ?
N10 Sr4 Si2 93.15(13) 2_645 1_545 ?
N10 Sr4 Si2 105.46(16) 1_545 2_645 ?
N10 Sr4 Si3 116.55(13) 2_645 2_655 ?
N10 Sr4 Si3 120.13(13) 2_645 2_645 ?
N10 Sr4 Si3 135.21(16) 1_545 2_655 ?
N10 Sr4 Si3 30.47(15) 1_545 2_645 ?
N10 Sr4 Si3 30.98(14) . 2_655 ?
N10 Sr4 Si3 136.38(15) . 2_645 ?
N10 Sr4 Si4 75.82(16) 1_545 2_655 ?
N10 Sr4 Si4 174.86(13) 2_645 2_655 ?
N10 Sr4 Si4 79.22(15) . 2_655 ?
N10 Sr4 N7 103.8(2) 1_545 2_655 ?
N10 Sr4 N12 60.0(2) 1_545 1_545 ?
N10 Sr4 N8 133.1(2) . 2_645 ?
N10 Sr4 N8 74.4(2) 1_545 2_645 ?
N10 Sr4 N10 105.7(2) 1_545 2_645 ?
N10 Sr4 N10 100.5(2) . 2_645 ?
N10 Sr4 N10 150.9(3) 1_545 . ?
Si1 Sr6 Si5 100.32(6) 2 3_675 ?
Si2 Sr6 Si1 66.55(5) 3_675 2 ?
Si2 Sr6 Si5 64.58(6) 3_675 3_675 ?
Si2 Sr6 N2 87.03(13) 3_675 2 ?
Si2 Sr6 N8 33.12(14) 3_675 3_675 ?
N11 Sr6 Si1 97.71(15) . 2 ?
N11 Sr6 Si2 162.89(15) . 3_675 ?
N11 Sr6 Si5 114.43(16) . 3_675 ?
N11 Sr6 N2 75.87(19) . 2 ?
N11 Sr6 N12 159.7(2) . 3_675 ?
N11 Sr6 N9 129.5(2) . 3_675 ?
N11 Sr6 N8 143.3(2) . 3_675 ?
N11 Sr6 N4 99.7(2) . 3_665 ?
N11 Sr6 N4 84.8(2) . 3_675 ?
N12 Sr6 Si1 89.09(14) 3_675 2 ?
N12 Sr6 Si2 33.94(14) 3_675 3_675 ?
N12 Sr6 Si5 82.78(14) 3_675 3_675 ?
N12 Sr6 N2 116.31(18) 3_675 2 ?
N12 Sr6 N8 56.4(2) 3_675 3_675 ?
N9 Sr6 Si1 31.84(15) 3_675 2 ?
N9 Sr6 Si2 34.81(15) 3_675 3_675 ?
N9 Sr6 Si5 83.77(15) 3_675 3_675 ?
N9 Sr6 N2 56.33(19) 3_675 2 ?
N9 Sr6 N12 60.0(2) 3_675 3_675 ?
N9 Sr6 N8 57.2(2) 3_675 3_675 ?
N8 Sr6 Si1 82.82(14) 3_675 2 ?
N8 Sr6 Si5 31.47(14) 3_675 3_675 ?
N8 Sr6 N2 88.45(19) 3_675 2 ?
N4 Sr6 N11 65.8(2) . . ?
O4 Sr6 N11 65.8(2) . . ?
Sr6 Si1 Sr2 121.70(6) 2_545 1_565 ?
N2 Si1 N5 105.7(4) . . ?
N9 Si1 Sr5 51.6(2) 4_576 4_576 ?
N9 Si1 Sr2 129.4(2) 4_576 1_565 ?
N9 Si1 Sr2 149.5(2) 4_576 2 ?
N9 Si1 Sr3 59.2(2) 4_576 3_656 ?
N9 Si1 Sr3 64.1(2) 4_576 3_666 ?
N9 Si1 Sr6 57.5(2) 4_576 2_545 ?
N1 Si1 N5 117.8(4) . . ?
N5 Si1 Sr5 55.0(2) . 4_576 ?
N5 Si1 Sr2 105.3(3) . 2 ?
N5 Si1 Sr2 51.2(3) . 1_565 ?
N5 Si1 Sr3 114.7(3) . 3_656 ?
N5 Si1 Sr3 81.9(3) . 3_666 ?
N5 Si1 Sr6 153.6(3) . 2_545 ?
N5 Si1 N9 105.1(3) . 4_576 ?
O2 Si1 N5 105.7(4) . . ?
O1 Si1 N5 117.8(4) . . ?
Sr6 Si2 Sr3 73.57(5) 3_675 2_655 ?
Sr6 Si2 Sr3 75.36(5) 3_675 2_665 ?
Sr6 Si2 Sr4 101.43(7) 3_675 2_655 ?
Sr6 Si2 La4 120.87(7) 3_675 . ?
N12 Si2 Sr3 67.9(2) . 2_665 ?
N12 Si2 Sr3 143.2(3) . 2_655 ?
N12 Si2 Sr4 59.6(2) . 2_655 ?
N12 Si2 Sr6 70.1(2) . 3_675 ?
N12 Si2 N9 110.7(3) . . ?
N12 Si2 La4 130.7(2) . . ?
N9 Si2 Sr3 50.7(2) . 2_665 ?
N9 Si2 Sr3 57.3(2) . 2_655 ?
N9 Si2 Sr4 167.3(3) . 2_655 ?
N9 Si2 Sr6 66.4(2) . 3_675 ?
N9 Si2 La4 117.6(2) . . ?
N8 Si2 Sr3 54.4(2) . 2_655 ?
N8 Si2 Sr3 148.1(3) . 2_665 ?
N8 Si2 Sr4 70.8(2) . 2_655 ?
N8 Si2 Sr6 74.0(2) . 3_675 ?
N8 Si2 N12 109.0(4) . . ?
N8 Si2 N9 107.5(3) . . ?
N8 Si2 La4 47.6(2) . . ?
N10 Si2 Sr3 108.8(3) . 2_655 ?
N10 Si2 Sr3 103.1(3) . 2_665 ?
N10 Si2 Sr4 77.8(3) . 2_655 ?
N10 Si2 Sr6 177.6(3) . 3_675 ?
N10 Si2 N12 107.6(4) . . ?
N10 Si2 N9 114.2(4) . . ?
N10 Si2 N8 107.8(3) . . ?
N10 Si2 La4 61.2(2) . . ?
N7 Si3 Sr5 75.5(2) . 2_645 ?
N7 Si3 Sr2 60.3(2) . 1_565 ?
N7 Si3 La1 128.0(2) . 2 ?
N7 Si3 Sr4 159.7(2) . 2_655 ?
N7 Si3 Sr4 57.7(2) . 2_645 ?
N7 Si3 N6 105.9(3) . 1_565 ?
N11 Si3 Sr5 170.9(3) . 2_645 ?
N11 Si3 Sr2 100.2(2) . 1_565 ?
N11 Si3 La1 54.2(2) . 2 ?
N11 Si3 Sr4 84.8(3) . 2_655 ?
N11 Si3 Sr4 100.7(2) . 2_645 ?
N11 Si3 N7 111.7(3) . . ?
N11 Si3 N6 107.5(3) . 1_565 ?
N11 Si3 N10 114.6(4) . 2_645 ?
N6 Si3 Sr5 64.3(2) 1_565 2_645 ?
N6 Si3 Sr2 52.7(2) 1_565 1_565 ?
N6 Si3 La1 53.6(2) 1_565 2 ?
N6 Si3 Sr4 78.7(2) 1_565 2_655 ?
N6 Si3 Sr4 151.3(2) 1_565 2_645 ?
N10 Si3 Sr5 66.7(3) 2_645 2_645 ?
N10 Si3 Sr2 144.9(3) 2_645 1_565 ?
N10 Si3 La1 124.0(3) 2_645 2 ?
N10 Si3 Sr4 53.1(2) 2_645 2_655 ?
N10 Si3 Sr4 61.4(2) 2_645 2_645 ?
N10 Si3 N7 107.6(3) 2_645 . ?
N10 Si3 N6 109.2(3) 2_645 1_565 ?
N7 Si4 Sr5 135.3(2) . 4_576 ?
N7 Si4 Sr5 145.4(2) . 2_635 ?
N7 Si4 Sr5 69.4(2) . 2_645 ?
N7 Si4 Sr2 55.8(2) . 1_565 ?
N7 Si4 La1 53.4(2) . 2_545 ?
N7 Si4 Sr4 58.7(2) . 2_645 ?
N3 Si4 N7 113.3(3) . . ?
N3 Si4 N6 111.8(3) . . ?
N3 Si4 N5 108.6(4) . . ?
N6 Si4 Sr5 117.7(2) . 4_576 ?
N6 Si4 Sr5 58.5(2) . 2_635 ?
N6 Si4 Sr5 165.5(3) . 2_645 ?
N6 Si4 Sr2 117.1(2) . 1_565 ?
N6 Si4 La1 58.1(2) . 2_545 ?
N6 Si4 Sr4 81.2(2) . 2_645 ?
N6 Si4 N7 106.8(3) . . ?
N6 Si4 N5 111.1(4) . . ?
N5 Si4 Sr5 109.6(3) . 2_635 ?
N5 Si4 Sr5 55.3(2) . 4_576 ?
N5 Si4 Sr5 83.3(3) . 2_645 ?
N5 Si4 Sr2 49.5(3) . 1_565 ?
N5 Si4 La1 101.8(2) . 2_545 ?
N5 Si4 Sr4 162.7(3) . 2_645 ?
N5 Si4 N7 105.0(4) . . ?
O3 Si4 N7 113.3(3) . . ?
O3 Si4 N6 111.8(3) . . ?
O3 Si4 N5 108.6(4) . . ?
Sr6 Si5 Sr6 110.41(6) 3_675 3_665 ?
N11 Si5 Sr3 167.2(3) . 2_655 ?
N11 Si5 Sr6 93.9(2) . 3_675 ?
N11 Si5 Sr6 109.5(2) . 3_665 ?
N11 Si5 N12 114.1(3) . 1_545 ?
N11 Si5 N8 112.2(4) . . ?
N11 Si5 N4 108.1(3) . . ?
N11 Si5 La4 116.6(2) . . ?
N11 Si5 O4 108.1(3) . . ?
N12 Si5 Sr3 78.8(2) 1_545 2_655 ?
N12 Si5 Sr6 60.0(2) 1_545 3_665 ?
N12 Si5 Sr6 152.0(3) 1_545 3_675 ?
N12 Si5 N8 104.1(4) 1_545 . ?
N12 Si5 N4 109.6(3) 1_545 . ?
N12 Si5 La4 57.5(2) 1_545 . ?
N12 Si5 O4 109.6(3) 1_545 . ?
N8 Si5 Sr3 62.9(2) . 2_655 ?
N8 Si5 Sr6 64.3(2) . 3_675 ?
N8 Si5 Sr6 138.3(3) . 3_665 ?
N8 Si5 N4 108.7(3) . . ?
N8 Si5 La4 48.8(2) . . ?
N8 Si5 O4 108.7(3) . . ?
Si1 N2 Sr6 82.8(3) . 2_545 ?
Si3 N7 Sr5 71.2(2) . 2_645 ?
Si3 N7 Sr2 86.9(3) . 1_565 ?
Si3 N7 La1 117.3(3) . 2_545 ?
Si3 N7 Sr4 90.8(3) . 2_645 ?
Si4 N7 Sr5 78.5(2) . 2_645 ?
Si4 N7 Sr2 93.1(3) . 1_565 ?
Si4 N7 La1 93.1(3) . 2_545 ?
Si4 N7 Sr4 89.5(3) . 2_645 ?
Si4 N7 Si3 149.5(4) . . ?
Sr6 N11 La1 80.44(19) . 2 ?
Si3 N11 La1 94.8(3) . 2 ?
Si3 N11 Sr6 141.6(4) . . ?
Si3 N11 Si5 118.8(4) . . ?
Si5 N11 La1 129.9(4) . 2 ?
Si5 N11 Sr6 91.6(3) . . ?
Sr6 N12 Sr3 80.17(16) 3_675 2_665 ?
Si2 N12 Sr3 82.2(3) . 2_665 ?
Si2 N12 Sr4 91.2(3) . 1_565 ?
Si2 N12 Sr4 86.4(3) . 2_655 ?
Si2 N12 Sr6 76.0(2) . 3_675 ?
Si2 N12 Si5 149.5(4) . 1_565 ?
Si5 N12 Sr3 69.1(2) 1_565 2_665 ?
Si5 N12 Sr4 124.1(3) 1_565 2_655 ?
Si5 N12 Sr4 91.0(3) 1_565 1_565 ?
Si5 N12 Sr6 88.8(3) 1_565 3_675 ?
Si3 N6 Sr5 80.2(2) 1_545 2_635 ?
Si3 N6 Sr2 93.9(3) 1_545 . ?
Si3 N6 La1 94.2(3) 1_545 2_545 ?
Si3 N6 La2 93.9(3) 1_545 . ?
Si4 N6 Sr5 89.0(3) . 2_635 ?
Si4 N6 Sr2 126.6(3) . . ?
Si4 N6 La1 88.5(3) . 2_545 ?
Si4 N6 Si3 138.9(4) . 1_545 ?
Si4 N6 La2 126.6(3) . . ?
Sr6 N9 Sr3 85.4(2) 3_675 2_655 ?
Si1 N9 Sr5 95.8(3) 4_675 . ?
Si1 N9 Sr3 82.0(3) 4_675 2_655 ?
Si1 N9 Sr3 86.7(3) 4_675 2_665 ?
Si1 N9 Sr6 90.6(3) 4_675 3_675 ?
Si1 N9 La5 95.8(3) 4_675 . ?
Si2 N9 Sr5 94.0(3) . . ?
Si2 N9 Sr3 99.1(3) . 2_665 ?
Si2 N9 Sr3 91.4(3) . 2_655 ?
Si2 N9 Sr6 78.7(3) . 3_675 ?
Si2 N9 Si1 168.0(5) . 4_675 ?
Si2 N9 La5 94.0(3) . . ?
Si2 N8 Sr3 95.0(3) . 2_655 ?
Si2 N8 Sr4 76.4(3) . 2_655 ?
Si2 N8 Sr6 72.9(2) . 3_675 ?
Si2 N8 Si5 157.1(5) . . ?
Si2 N8 La4 102.6(3) . . ?
Si5 N8 Sr3 82.6(3) . 2_655 ?
Si5 N8 Sr4 109.0(3) . 2_655 ?
Si5 N8 Sr6 84.2(3) . 3_675 ?
Si5 N8 La4 100.1(3) . . ?
Sr6 N4 Sr6 92.0(2) . 3_675 ?
Sr6 N4 Sr6 172.8(3) 3_665 3_675 ?
Sr6 N4 Sr6 91.3(2) . 3_665 ?
Si5 N4 Sr6 93.4(3) . . ?
Si5 N4 Sr6 91.6(3) . 3_675 ?
Si5 N4 Sr6 94.6(3) . 3_665 ?
Sr4 N10 Sr4 150.9(3) 1_565 . ?
Si2 N10 Sr5 85.9(3) . . ?
Si2 N10 Sr4 94.7(3) . 1_565 ?
Si2 N10 Sr4 88.5(3) . . ?
Si2 N10 Sr4 70.8(3) . 2_655 ?
Si2 N10 Si3 163.5(5) . 2_655 ?
Si2 N10 La5 85.9(3) . . ?
Si2 N10 La4 88.5(3) . . ?
Si3 N10 Sr5 79.0(3) 2_655 . ?
Si3 N10 Sr4 96.5(3) 2_655 1_565 ?
Si3 N10 Sr4 87.6(3) 2_655 . ?
Si3 N10 Sr4 123.5(3) 2_655 2_655 ?
Si3 N10 La5 79.0(3) 2_655 . ?
Si3 N10 La4 87.6(3) 2_655 . ?
Si1 N5 Sr5 93.1(3) . 4_576 ?
Si1 N5 Sr2 98.1(3) . 1_565 ?
Si1 N5 Sr3 67.5(2) . 3_666 ?
Si1 N5 Si4 144.4(5) . . ?
Si4 N5 Sr5 92.1(3) . 4_576 ?
Si4 N5 Sr2 100.1(3) . 1_565 ?
Si4 N5 Sr3 147.5(4) . 3_666 ?
Si1 La2 Si1 116.68(6) 2_545 1_545 ?
Si1 La2 Si3 104.08(6) 2_545 1_545 ?
Si1 La2 Si4 58.67(5) 1_545 1_545 ?
Si1 La2 Si4 126.30(5) 2_545 1_545 ?
Si3 La2 Si1 119.48(5) 1_545 1_545 ?
Si3 La2 Si4 61.36(5) 1_545 1_545 ?
N7 La2 Si1 110.77(14) 1_545 2_545 ?
N7 La2 Si1 89.37(14) 1_545 1_545 ?
N7 La2 Si3 32.80(15) 1_545 1_545 ?
N7 La2 Si4 31.06(14) 1_545 1_545 ?
N6 La2 Si1 111.05(15) . 2_545 ?
N6 La2 Si1 130.94(15) . 1_545 ?
N6 La2 Si3 33.38(16) . 1_545 ?
N6 La2 Si4 84.49(16) . 1_545 ?
N6 La2 N7 63.0(2) . 1_545 ?
N6 La2 N5 103.2(2) . 1_545 ?
N5 La2 Si1 135.43(17) 1_545 2_545 ?
N5 La2 Si1 30.74(16) 1_545 1_545 ?
N5 La2 Si3 89.06(16) 1_545 1_545 ?
N5 La2 Si4 30.34(17) 1_545 1_545 ?
N5 La2 N7 61.2(2) 1_545 1_545 ?
Si3 La5 Si1 131.74(6) 2_655 4_675 ?
Si3 La5 Si4 65.39(5) 2_655 2_655 ?
Si3 La5 Si4 166.84(6) 2_655 4_675 ?
Si3 La5 Si4 63.54(6) 2_655 2_665 ?
Si4 La5 Si1 118.64(5) 2_665 4_675 ?
Si4 La5 Si1 123.23(5) 2_655 4_675 ?
Si4 La5 Si1 61.18(6) 4_675 4_675 ?
Si4 La5 Si4 116.32(7) 2_655 2_665 ?
Si4 La5 Si4 111.34(4) 4_675 2_655 ?
Si4 La5 Si4 109.80(4) 4_675 2_665 ?
N6 La5 Si1 144.25(16) 2_665 4_675 ?
N6 La5 Si3 35.57(15) 2_665 2_655 ?
N6 La5 Si4 133.62(15) 2_665 4_675 ?
N6 La5 Si4 84.81(15) 2_665 2_655 ?
N6 La5 Si4 32.52(15) 2_665 2_665 ?
N6 La5 N10 61.7(2) 2_665 . ?
N9 La5 Si1 32.57(17) . 4_675 ?
N9 La5 Si3 99.18(17) . 2_655 ?
N9 La5 Si4 115.93(16) . 2_655 ?
N9 La5 Si4 93.66(17) . 4_675 ?
N9 La5 Si4 107.44(17) . 2_665 ?
N9 La5 N6 118.7(2) . 2_665 ?
N9 La5 N10 64.9(2) . . ?
N9 La5 N5 63.8(2) . 4_675 ?
N10 La5 Si1 97.50(15) . 4_675 ?
N10 La5 Si3 34.24(15) . 2_655 ?
N10 La5 Si4 158.38(15) . 4_675 ?
N10 La5 Si4 82.58(15) . 2_655 ?
N10 La5 Si4 76.00(15) . 2_665 ?
N5 La5 Si1 31.97(16) 4_675 4_675 ?
N5 La5 Si3 160.24(17) 4_675 2_655 ?
N5 La5 Si4 129.11(18) 4_675 2_665 ?
N5 La5 Si4 32.58(16) 4_675 4_675 ?
N5 La5 Si4 111.44(18) 4_675 2_655 ?
N5 La5 N6 161.2(2) 4_675 2_665 ?
N5 La5 N10 127.8(2) 4_675 . ?
Sr6 Sr1 Sr6 58.981(18) 2 4_576 ?
Sr6 Sr1 Sr6 62.247(19) 2_545 4_576 ?
Sr6 Sr1 Sr6 99.61(2) 2_545 2 ?
Sr6 Sr1 Si3 150.54(4) 2_545 2 ?
Si3 Sr1 Sr6 94.29(4) 2_545 4_576 ?
Si3 Sr1 Sr6 89.00(4) 2 4_576 ?
Si3 Sr1 Sr6 67.61(4) 2 2 ?
Si3 Sr1 Sr6 150.63(4) 2_545 2 ?
Si3 Sr1 Sr6 74.94(4) 2_545 2_545 ?
Si3 Sr1 Si3 102.83(6) 2_545 2 ?
Si4 Sr1 Sr6 124.36(4) 2 2 ?
Si4 Sr1 Sr6 134.39(4) 2 2_545 ?
Si4 Sr1 Sr6 128.51(4) 2 4_576 ?
Si4 Sr1 Si3 60.95(5) 2 2_545 ?
Si4 Sr1 Si3 58.49(5) 2 2 ?
N7 Sr1 Sr6 91.96(15) 2 2 ?
N7 Sr1 Sr6 155.06(15) 2 2_545 ?
N7 Sr1 Sr6 106.89(15) 2 4_576 ?
N7 Sr1 Si3 24.94(15) 2 2 ?
N7 Sr1 Si3 84.13(15) 2 2_545 ?
N7 Sr1 Si4 33.56(16) 2 2 ?
N7 Sr1 N11 106.8(2) 2 2_545 ?
N7 Sr1 N6 64.7(2) 2 2 ?
N11 Sr1 Sr6 126.73(15) 2_545 2 ?
N11 Sr1 Sr6 48.88(15) 2_545 2_545 ?
N11 Sr1 Sr6 67.86(15) 2_545 4_576 ?
N11 Sr1 Si3 30.98(15) 2_545 2_545 ?
N11 Sr1 Si3 116.55(15) 2_545 2 ?
N11 Sr1 Si4 90.82(15) 2_545 2 ?
N6 Sr1 Sr6 156.58(15) 2 2 ?
N6 Sr1 Sr6 123.49(15) 2 4_576 ?
N6 Sr1 Sr6 101.24(15) 2 2_545 ?
N6 Sr1 Si3 88.97(16) 2 2 ?
N6 Sr1 Si3 32.25(15) 2 2_545 ?
N6 Sr1 Si4 33.34(15) 2 2 ?
N6 Sr1 N11 63.1(2) 2 2_545 ?
Sr6 La3 Sr6 89.993(18) 4_676 4_666 ?
Si1 La3 Sr6 131.83(4) 3_656 4_676 ?
Si1 La3 Sr6 133.22(4) 3_666 4_666 ?
Si1 La3 Sr6 54.59(4) 3_656 4_666 ?
Si1 La3 Sr6 56.15(4) 3_666 4_676 ?
Si1 La3 Si1 123.26(7) 3_666 3_656 ?
Si1 La3 Si2 172.46(6) 3_666 2_635 ?
Si1 La3 Si2 171.56(6) 3_656 2_645 ?
Si1 La3 Si2 63.92(5) 3_656 2_635 ?
Si1 La3 Si2 64.84(5) 3_666 2_645 ?
Si2 La3 Sr6 117.95(4) 2_635 4_676 ?
Si2 La3 Sr6 47.36(4) 2_635 4_666 ?
Si2 La3 Sr6 118.83(4) 2_645 4_666 ?
Si2 La3 Sr6 48.86(4) 2_645 4_676 ?
Si2 La3 Si2 107.89(6) 2_645 2_635 ?
Si5 La3 Sr6 56.65(4) 2_645 4_676 ?
Si5 La3 Sr6 55.53(4) 2_645 4_666 ?
Si5 La3 Si1 111.71(6) 2_645 3_666 ?
Si5 La3 Si1 109.05(6) 2_645 3_656 ?
Si5 La3 Si2 61.71(5) 2_645 2_635 ?
Si5 La3 Si2 63.63(5) 2_645 2_645 ?
N9 La3 Sr6 136.46(14) 2_645 4_666 ?
N9 La3 Sr6 45.26(15) 2_635 4_666 ?
N9 La3 Sr6 47.01(14) 2_645 4_676 ?
N9 La3 Sr6 134.65(15) 2_635 4_676 ?
N9 La3 Si1 157.21(16) 2_635 3_666 ?
N9 La3 Si1 34.06(16) 2_635 3_656 ?
N9 La3 Si1 33.86(15) 2_645 3_666 ?
N9 La3 Si1 157.02(15) 2_645 3_656 ?
N9 La3 Si2 30.16(16) 2_635 2_635 ?
N9 La3 Si2 31.27(15) 2_645 2_645 ?
N9 La3 Si2 137.93(16) 2_635 2_645 ?
N9 La3 Si2 139.05(15) 2_645 2_635 ?
N9 La3 Si5 85.68(16) 2_635 2_645 ?
N9 La3 Si5 88.59(15) 2_645 2_645 ?
N9 La3 N9 168.4(3) 2_635 2_645 ?
N9 La3 N8 110.8(2) 2_635 2_645 ?
N8 La3 Sr6 51.61(15) 2_645 4_676 ?
N8 La3 Sr6 89.92(15) 2_645 4_666 ?
N8 La3 Si1 141.30(16) 2_645 3_656 ?
N8 La3 Si1 91.33(16) 2_645 3_666 ?
N8 La3 Si2 30.54(15) 2_645 2_645 ?
N8 La3 Si2 81.13(16) 2_645 2_635 ?
N8 La3 Si5 34.53(15) 2_645 2_645 ?
N8 La3 N9 60.1(2) 2_645 2_645 ?
Si2 La4 Si2 109.07(6) 2_645 1_545 ?
Si2 La4 Si3 147.71(6) 1_545 2_655 ?
Si2 La4 Si3 103.09(6) 2_645 2_655 ?
Si2 La4 Si4 143.51(6) 2_645 2_655 ?
Si2 La4 Si5 93.12(6) 2_645 . ?
Si2 La4 Si5 60.24(5) 1_545 . ?
Si4 La4 Si2 90.48(5) 2_655 1_545 ?
Si4 La4 Si3 60.83(5) 2_655 2_655 ?
Si4 La4 Si5 123.35(5) 2_655 . ?
Si5 La4 Si3 121.58(5) . 2_655 ?
N7 La4 Si2 119.85(14) 2_655 2_645 ?
N7 La4 Si2 122.29(14) 2_655 1_545 ?
N7 La4 Si3 31.47(14) 2_655 2_655 ?
N7 La4 Si4 31.83(14) 2_655 2_655 ?
N7 La4 Si5 137.68(14) 2_655 . ?
N7 La4 N8 118.57(19) 2_655 2_645 ?
N7 La4 N10 58.0(2) 2_655 . ?
N12 La4 Si2 31.21(15) 1_545 1_545 ?
N12 La4 Si2 143.02(15) 2_645 1_545 ?
N12 La4 Si2 94.04(15) 1_545 2_645 ?
N12 La4 Si2 33.98(15) 2_645 2_645 ?
N12 La4 Si3 149.79(15) 1_545 2_655 ?
N12 La4 Si3 69.12(15) 2_645 2_655 ?
N12 La4 Si4 119.73(15) 2_645 2_655 ?
N12 La4 Si4 116.11(14) 1_545 2_655 ?
N12 La4 Si5 31.45(15) 1_545 . ?
N12 La4 Si5 110.20(16) 2_645 . ?
N12 La4 N7 145.92(19) 1_545 2_655 ?
N12 La4 N7 89.5(2) 2_645 2_655 ?
N12 La4 N12 124.03(11) 2_645 1_545 ?
N12 La4 N8 87.5(2) 1_545 2_645 ?
N12 La4 N8 59.0(2) 2_645 2_645 ?
N12 La4 N10 120.88(19) 1_545 . ?
N12 La4 N10 131.9(2) 2_645 1_545 ?
N12 La4 N10 74.2(2) 2_645 . ?
N8 La4 Si2 101.51(16) . 2_645 ?
N8 La4 Si2 86.04(17) . 1_545 ?
N8 La4 Si2 32.74(14) 2_645 2_645 ?
N8 La4 Si2 87.28(14) 2_645 1_545 ?
N8 La4 Si3 90.48(17) . 2_655 ?
N8 La4 Si3 120.07(14) 2_645 2_655 ?
N8 La4 Si4 123.73(14) 2_645 2_655 ?
N8 La4 Si4 110.57(16) . 2_655 ?
N8 La4 Si5 103.56(14) 2_645 . ?
N8 La4 Si5 31.10(17) . . ?
N8 La4 N7 110.6(2) . 2_655 ?
N8 La4 N12 61.5(2) . 1_545 ?
N8 La4 N12 100.8(2) . 2_645 ?
N8 La4 N8 125.29(12) . 2_645 ?
N8 La4 N10 116.3(2) . 1_545 ?
N8 La4 N10 59.8(2) . . ?
N10 La4 Si2 30.64(15) 1_545 1_545 ?
N10 La4 Si2 105.46(16) 1_545 2_645 ?
N10 La4 Si2 136.77(14) . 1_545 ?
N10 La4 Si2 103.48(15) . 2_645 ?
N10 La4 Si3 30.98(14) . 2_655 ?
N10 La4 Si3 135.21(16) 1_545 2_655 ?
N10 La4 Si4 75.82(16) 1_545 2_655 ?
N10 La4 Si4 79.22(15) . 2_655 ?
N10 La4 Si5 90.82(14) . . ?
N10 La4 Si5 90.55(15) 1_545 . ?
N10 La4 N7 103.8(2) 1_545 2_655 ?
N10 La4 N12 60.0(2) 1_545 1_545 ?
N10 La4 N8 74.4(2) 1_545 2_645 ?
N10 La4 N8 133.1(2) . 2_645 ?
N10 La4 N10 150.9(3) 1_545 . ?
Si1 O2 Sr6 82.8(3) . 2_545 ?
Sr6 O4 Sr6 172.8(3) 3_665 3_675 ?
Sr6 O4 Sr6 92.0(2) . 3_675 ?
Sr6 O4 Sr6 91.3(2) . 3_665 ?
Si5 O4 Sr6 91.6(3) . 3_675 ?
Si5 O4 Sr6 94.6(3) . 3_665 ?
Si5 O4 Sr6 93.4(3) . . ?

loop_
_geom_bond_atom_site_label_1
_geom_bond_atom_site_label_2
_geom_bond_distance
_geom_bond_site_symmetry_2
_geom_bond_publ_flag
Sr5 Sr5 3.7031(10) 3_785 ?
Sr5 Sr5 3.6306(10) 3_775 ?
Sr5 Si1 3.230(2) 4_675 ?
Sr5 Si3 3.007(2) 2_655 ?
Sr5 Si4 3.217(2) 4_675 ?
Sr5 Si4 3.221(2) 2_655 ?
Sr5 Si4 3.223(2) 2_665 ?
Sr5 N7 3.076(7) 2_655 ?
Sr5 N6 2.749(7) 2_665 ?
Sr5 N9 2.545(7) . ?
Sr5 N10 2.814(7) . ?
Sr5 N5 2.648(7) 4_675 ?
Sr2 Sr2 3.7248(7) 2_545 ?
Sr2 Sr2 3.7248(7) 2 ?
Sr2 Sr6 4.6807(8) 1_545 ?
Sr2 Si1 3.318(2) 1_545 ?
Sr2 Si1 3.686(2) . ?
Sr2 Si1 3.142(2) 2_545 ?
Sr2 Si3 3.219(2) 1_545 ?
Sr2 Si4 3.378(2) 1_545 ?
Sr2 N7 2.799(6) 1_545 ?
Sr2 N6 2.566(7) . ?
Sr2 N5 2.610(8) 1_545 ?
Sr3 Sr6 3.9330(8) 4_666 ?
Sr3 Sr6 3.8086(8) 4_676 ?
Sr3 Si1 3.106(2) 3_666 ?
Sr3 Si1 3.115(2) 3_656 ?
Sr3 Si2 3.420(2) 2_635 ?
Sr3 Si2 3.352(2) 2_645 ?
Sr3 Si5 3.048(2) 2_645 ?
Sr3 N12 3.200(7) 2_635 ?
Sr3 N9 2.681(7) 2_635 ?
Sr3 N9 2.822(7) 2_645 ?
Sr3 N8 2.736(7) 2_645 ?
Sr3 N5 3.329(8) 3_666 ?
La1 Sr6 3.9404(9) 4_576 ?
La1 Sr6 3.4447(8) 2_545 ?
La1 Sr6 3.7188(8) 2 ?
La1 Si3 3.319(2) 2_545 ?
La1 Si4 3.152(2) 2 ?
La1 N7 2.533(7) 2 ?
La1 N11 2.703(7) 2_545 ?
La1 N6 2.678(7) 2 ?
Sr4 Si2 3.320(2) 1_545 ?
Sr4 Si2 3.072(2) 2_645 ?
Sr4 Si3 3.346(2) 2_655 ?
Sr4 Si3 3.377(2) 2_645 ?
Sr4 Si4 3.309(2) 2_655 ?
Sr4 N7 2.828(7) 2_655 ?
Sr4 N12 2.656(7) 2_645 ?
Sr4 N12 2.802(7) 1_545 ?
Sr4 N8 2.986(7) 2_645 ?
Sr4 N10 2.716(7) 1_545 ?
Sr4 N10 2.940(7) . ?
Sr4 N10 3.180(7) 2_645 ?
Sr6 Si1 3.313(2) 2 ?
Sr6 Si2 2.990(2) 3_675 ?
Sr6 Si5 3.321(2) 3_675 ?
Sr6 N2 3.076(7) 2 ?
Sr6 N11 2.631(7) . ?
Sr6 N12 2.898(7) 3_675 ?
Sr6 N9 2.795(7) 3_675 ?
Sr6 N8 3.008(7) 3_675 ?
Sr6 N4 2.712(7) 3_665 ?
Sr6 N4 2.564(7) . ?
Sr6 N4 2.773(7) 3_675 ?
Sr6 O4 2.564(7) . ?
Si1 N2 1.676(7) . ?
Si1 N9 1.748(7) 4_576 ?
Si1 N1 1.689(7) . ?
Si1 N5 1.713(8) . ?
Si1 O2 1.676(7) . ?
Si1 O1 1.689(7) . ?
Si2 N12 1.721(7) . ?
Si2 N9 1.740(7) . ?
Si2 N8 1.710(8) . ?
Si2 N10 1.698(7) . ?
Si2 La4 3.355(2) . ?
Si3 N7 1.747(7) . ?
Si3 N11 1.715(7) . ?
Si3 N6 1.775(7) 1_565 ?
Si3 N10 1.723(7) 2_645 ?
Si4 N7 1.745(7) . ?
Si4 N3 1.716(7) . ?
Si4 N6 1.733(7) . ?
Si4 N5 1.733(8) . ?
Si4 O3 1.716(7) . ?
Si5 N11 1.731(7) . ?
Si5 N12 1.733(7) 1_545 ?
Si5 N8 1.743(8) . ?
Si5 N4 1.753(7) . ?
Si5 La4 3.321(2) . ?
Si5 O4 1.753(7) . ?
N6 La2 2.566(7) . ?
N9 La5 2.545(7) . ?
N8 La4 2.538(7) . ?
N10 La5 2.814(7) . ?
N10 La4 2.940(7) . ?

loop_
_geom_torsion_atom_site_label_1
_geom_torsion_atom_site_label_2
_geom_torsion_atom_site_label_3
_geom_torsion_atom_site_label_4
_geom_torsion
_geom_torsion_site_symmetry_1
_geom_torsion_site_symmetry_2
_geom_torsion_site_symmetry_3
_geom_torsion_site_symmetry_4
_geom_torsion_publ_flag
Sr5 Si1 N5 Si4 97.9(8) 4_576 . . . ?
Sr5 Si3 N7 Si4 -6.4(8) 2_645 . . . ?
Sr5 Si4 N7 Sr5 -106.8(4) 2_635 . . 2_645 ?
Sr5 Si4 N7 Sr5 21.2(3) 4_576 . . 2_645 ?
Sr5 Si4 N7 Si3 -100.6(8) 2_635 . . . ?
Sr5 Si4 N7 Si3 6.2(7) 2_645 . . . ?
Sr5 Si4 N7 Si3 27.3(10) 4_576 . . . ?
Sr5 Si4 N6 Sr5 73.1(10) 2_645 . . 2_635 ?
Sr5 Si4 N6 Sr5 -39.7(3) 4_576 . . 2_635 ?
Sr5 Si4 N6 Si3 -0.6(15) 2_645 . . 1_545 ?
Sr5 Si4 N6 Si3 -113.4(6) 4_576 . . 1_545 ?
Sr5 Si4 N6 Si3 -73.7(6) 2_635 . . 1_545 ?
Sr5 Si4 N5 Sr5 46.9(3) 2_635 . . 4_576 ?
Sr5 Si4 N5 Sr5 -68.66(17) 2_645 . . 4_576 ?
Sr5 Si4 N5 Si1 -51.3(8) 2_635 . . . ?
Sr5 Si4 N5 Si1 -166.9(8) 2_645 . . . ?
Sr5 Si4 N5 Si1 -98.2(8) 4_576 . . . ?
Sr2 Si1 N5 Sr2 48.2(3) 2 . . 1_565 ?
Sr2 Si1 N5 Si4 -120.3(9) 1_565 . . . ?
Sr2 Si1 N5 Si4 -72.1(8) 2 . . . ?
Sr2 Si3 N7 Si4 -90.9(8) 1_565 . . . ?
Sr2 Si3 N11 Sr6 -20.4(6) 1_565 . . . ?
Sr2 Si3 N11 Si5 -158.6(4) 1_565 . . . ?
Sr2 Si4 N7 Si3 89.2(8) 1_565 . . . ?
Sr2 Si4 N6 Sr2 -59.0(4) 1_565 . . . ?
Sr2 Si4 N6 Si3 131.4(5) 1_565 . . 1_545 ?
Sr2 Si4 N5 Si1 119.7(9) 1_565 . . . ?
Sr3 Si1 N5 Sr3 -122.97(14) 3_656 . . 3_666 ?
Sr3 Si1 N5 Si4 171.2(8) 3_666 . . . ?
Sr3 Si1 N5 Si4 48.2(9) 3_656 . . . ?
Sr3 Si2 N12 Sr3 -90.7(4) 2_655 . . 2_665 ?
Sr3 Si2 N12 Sr6 -8.9(4) 2_655 . . 3_675 ?
Sr3 Si2 N12 Sr6 81.76(11) 2_665 . . 3_675 ?
Sr3 Si2 N12 Si5 19.6(8) 2_665 . . 1_565 ?
Sr3 Si2 N12 Si5 -71.1(11) 2_655 . . 1_565 ?
Sr3 Si2 N9 Sr3 175.0(3) 2_655 . . 2_665 ?
Sr3 Si2 N9 Sr3 -175.0(3) 2_665 . . 2_655 ?
Sr3 Si2 N9 Sr6 -90.0(2) 2_665 . . 3_675 ?
Sr3 Si2 N9 Sr6 85.01(18) 2_655 . . 3_675 ?
Sr3 Si2 N9 Si1 -118(2) 2_665 . . 4_675 ?
Sr3 Si2 N9 Si1 57(2) 2_655 . . 4_675 ?
Sr3 Si2 N8 Sr3 64.2(5) 2_665 . . 2_655 ?
Sr3 Si2 N8 Sr6 -80.97(17) 2_655 . . 3_675 ?
Sr3 Si2 N8 Sr6 -16.7(5) 2_665 . . 3_675 ?
Sr3 Si2 N8 Si5 -18.6(16) 2_665 . . . ?
Sr3 Si2 N8 Si5 -82.8(12) 2_655 . . . ?
Sr3 Si2 N10 Si3 28.8(17) 2_655 . . 2_655 ?
Sr3 Si2 N10 Si3 -85.6(16) 2_665 . . 2_655 ?
Sr3 Si5 N11 Sr6 64.3(12) 2_655 . . . ?
Sr3 Si5 N11 Si3 -140.2(9) 2_655 . . . ?
Sr3 Si5 N8 Sr6 83.57(15) 2_655 . . 3_675 ?
Sr3 Si5 N8 Si2 85.3(12) 2_655 . . . ?
La1 Si3 N7 La1 56.6(4) 2 . . 2_545 ?
La1 Si3 N7 Si4 -119.6(7) 2 . . . ?
La1 Si3 N11 Sr6 -80.6(5) 2 . . . ?
La1 Si3 N11 Si5 141.3(5) 2 . . . ?
La1 Si4 N7 Si3 176.6(10) 2_545 . . . ?
La1 Si4 N6 Si3 94.6(6) 2_545 . . 1_545 ?
La1 Si4 N5 Si1 71.7(8) 2_545 . . . ?
Sr4 Si2 N12 Sr4 86.53(18) 2_655 . . 1_565 ?
Sr4 Si2 N12 Sr6 -117.2(2) 2_655 . . 3_675 ?
Sr4 Si2 N12 Si5 -179.3(10) 2_655 . . 1_565 ?
Sr4 Si2 N9 Sr6 -17.5(12) 2_655 . . 3_675 ?
Sr4 Si2 N9 Si1 -46(3) 2_655 . . 4_675 ?
Sr4 Si2 N8 Sr6 108.52(13) 2_655 . . 3_675 ?
Sr4 Si2 N8 Si5 106.7(12) 2_655 . . . ?
Sr4 Si2 N10 Sr4 75.02(14) 2_655 . . . ?
Sr4 Si2 N10 Sr4 -76.01(17) 2_655 . . 1_565 ?
Sr4 Si2 N10 Si3 151.4(17) 2_655 . . 2_655 ?
Sr4 Si3 N7 Sr4 -53.4(7) 2_655 . . 2_645 ?
Sr4 Si3 N7 Si4 37.0(14) 2_655 . . . ?
Sr4 Si3 N7 Si4 90.4(8) 2_645 . . . ?
Sr4 Si3 N11 Sr6 -150.8(6) 2_655 . . . ?
Sr4 Si3 N11 Sr6 100.8(5) 2_645 . . . ?
Sr4 Si3 N11 Si5 -37.3(5) 2_645 . . . ?
Sr4 Si3 N11 Si5 71.1(4) 2_655 . . . ?
Sr4 Si4 N7 Si3 -90.7(8) 2_645 . . . ?
Sr4 Si4 N6 Si3 18.3(6) 2_645 . . 1_545 ?
Sr4 Si4 N5 Si1 145.3(6) 2_645 . . . ?
Sr6 Si1 N5 Sr5 57.9(7) 2_545 . . 4_576 ?
Sr6 Si1 N5 Sr2 -83.9(6) 2_545 . . 1_565 ?
Sr6 Si1 N5 Sr3 -15.4(6) 2_545 . . 3_666 ?
Sr6 Si1 N5 Si4 155.8(4) 2_545 . . . ?
Sr6 Si2 N12 Sr3 -81.76(11) 3_675 . . 2_665 ?
Sr6 Si2 N12 Sr4 117.2(2) 3_675 . . 2_655 ?
Sr6 Si2 N12 Sr4 -156.3(2) 3_675 . . 1_565 ?
Sr6 Si2 N12 Si5 -62.2(9) 3_675 . . 1_565 ?
Sr6 Si2 N9 Sr5 -172.5(3) 3_675 . . . ?
Sr6 Si2 N9 Sr3 90.0(2) 3_675 . . 2_665 ?
Sr6 Si2 N9 Sr3 -85.01(18) 3_675 . . 2_655 ?
Sr6 Si2 N9 Si1 -28(2) 3_675 . . 4_675 ?
Sr6 Si2 N9 La5 -172.5(3) 3_675 . . . ?
Sr6 Si2 N8 Sr3 80.97(17) 3_675 . . 2_655 ?
Sr6 Si2 N8 Sr4 -108.52(13) 3_675 . . 2_655 ?
Sr6 Si2 N8 Si5 -1.8(11) 3_675 . . . ?
Sr6 Si2 N8 La4 169.9(3) 3_675 . . . ?
Sr6 Si5 N11 La1 -13.5(4) 3_675 . . 2 ?
Sr6 Si5 N11 La1 -126.7(3) 3_665 . . 2 ?
Sr6 Si5 N11 Sr6 -47.9(2) 3_665 . . . ?
Sr6 Si5 N11 Sr6 65.38(17) 3_675 . . . ?
Sr6 Si5 N11 Si3 107.7(4) 3_665 . . . ?
Sr6 Si5 N11 Si3 -139.1(4) 3_675 . . . ?
Sr6 Si5 N8 Sr3 -83.57(15) 3_675 . . 2_655 ?
Sr6 Si5 N8 Sr3 8.8(4) 3_665 . . 2_655 ?
Sr6 Si5 N8 Sr4 -165.74(13) 3_665 . . 2_655 ?
Sr6 Si5 N8 Sr4 101.8(3) 3_675 . . 2_655 ?
Sr6 Si5 N8 Sr6 92.4(3) 3_665 . . 3_675 ?
Sr6 Si5 N8 Si2 94.2(12) 3_665 . . . ?
Sr6 Si5 N8 Si2 1.8(11) 3_675 . . . ?
Sr6 Si5 N8 La4 -170.0(3) 3_675 . . . ?
Sr6 Si5 N8 La4 -77.6(4) 3_665 . . . ?
Sr6 Si5 N4 Sr6 91.6(2) 3_665 . . . ?
Sr6 Si5 N4 Sr6 -92.1(2) 3_675 . . . ?
Sr6 Si5 N4 Sr6 176.3(3) 3_675 . . 3_665 ?
Sr6 Si5 N4 Sr6 -176.3(3) 3_665 . . 3_675 ?
Sr6 Si5 O4 Sr6 -176.3(3) 3_665 . . 3_675 ?
Sr6 Si5 O4 Sr6 91.6(2) 3_665 . . . ?
Sr6 Si5 O4 Sr6 176.3(3) 3_675 . . 3_665 ?
Sr6 Si5 O4 Sr6 -92.1(2) 3_675 . . . ?
N2 Si1 N5 Si4 -134.2(8) . . . . ?
N7 Si3 N11 La1 122.1(3) . . . 2 ?
N7 Si3 N11 Sr6 41.5(7) . . . . ?
N7 Si3 N11 Si5 -96.7(5) . . . . ?
N7 Si4 N6 Sr5 145.4(3) . . . 2_635 ?
N7 Si4 N6 Sr2 -118.7(4) . . . . ?
N7 Si4 N6 La1 -22.9(3) . . . 2_545 ?
N7 Si4 N6 Si3 71.7(7) . . . 1_545 ?
N7 Si4 N6 La2 -118.7(4) . . . . ?
N7 Si4 N5 Sr5 -135.2(3) . . . 4_576 ?
N7 Si4 N5 Sr2 6.9(4) . . . 1_565 ?
N7 Si4 N5 Sr3 -68.6(7) . . . 3_666 ?
N7 Si4 N5 Si1 126.6(8) . . . . ?
N11 Si3 N7 Sr5 -174.1(3) . . . 2_645 ?
N11 Si3 N7 Sr2 -89.5(3) . . . 1_565 ?
N11 Si3 N7 La1 -4.3(5) . . . 2_545 ?
N11 Si3 N7 Sr4 89.2(3) . . . 2_645 ?
N11 Si3 N7 Si4 179.5(8) . . . . ?
N11 Si5 N8 Sr3 -166.9(3) . . . 2_655 ?
N11 Si5 N8 Sr4 18.5(4) . . . 2_655 ?
N11 Si5 N8 Sr6 -83.4(3) . . . 3_675 ?
N11 Si5 N8 Si2 -81.6(12) . . . . ?
N11 Si5 N8 La4 106.6(3) . . . . ?
N11 Si5 N4 Sr6 82.5(3) . . . 3_675 ?
N11 Si5 N4 Sr6 -9.6(4) . . . . ?
N11 Si5 N4 Sr6 -101.2(3) . . . 3_665 ?
N11 Si5 O4 Sr6 82.5(3) . . . 3_675 ?
N11 Si5 O4 Sr6 -101.2(3) . . . 3_665 ?
N11 Si5 O4 Sr6 -9.6(4) . . . . ?
N12 Si2 N9 Sr5 131.7(3) . . . . ?
N12 Si2 N9 Sr3 34.2(4) . . . 2_665 ?
N12 Si2 N9 Sr3 -140.8(3) . . . 2_655 ?
N12 Si2 N9 Sr6 -55.8(3) . . . 3_675 ?
N12 Si2 N9 Si1 -84(2) . . . 4_675 ?
N12 Si2 N9 La5 131.7(3) . . . . ?
N12 Si2 N8 Sr3 142.7(3) . . . 2_655 ?
N12 Si2 N8 Sr4 -46.8(3) . . . 2_655 ?
N12 Si2 N8 Sr6 61.8(3) . . . 3_675 ?
N12 Si2 N8 Si5 59.9(13) . . . . ?
N12 Si2 N8 La4 -128.3(3) . . . . ?
N12 Si2 N10 Sr5 -132.4(3) . . . . ?
N12 Si2 N10 Sr4 52.3(3) . . . 2_655 ?
N12 Si2 N10 Sr4 -23.7(4) . . . 1_565 ?
N12 Si2 N10 Sr4 127.3(3) . . . . ?
N12 Si2 N10 Si3 -156.3(16) . . . 2_655 ?
N12 Si2 N10 La5 -132.4(3) . . . . ?
N12 Si2 N10 La4 127.3(3) . . . . ?
N12 Si5 N11 La1 168.3(4) 1_545 . . 2 ?
N12 Si5 N11 Sr6 -112.8(3) 1_545 . . . ?
N12 Si5 N11 Si3 42.7(6) 1_545 . . . ?
N12 Si5 N8 Sr3 69.3(3) 1_545 . . 2_655 ?
N12 Si5 N8 Sr4 -105.3(3) 1_545 . . 2_655 ?
N12 Si5 N8 Sr6 152.8(3) 1_545 . . 3_675 ?
N12 Si5 N8 Si2 154.6(11) 1_545 . . . ?
N12 Si5 N8 La4 -17.2(4) 1_545 . . . ?
N12 Si5 N4 Sr6 115.3(3) 1_545 . . . ?
N12 Si5 N4 Sr6 23.6(4) 1_545 . . 3_665 ?
N12 Si5 N4 Sr6 -152.7(3) 1_545 . . 3_675 ?
N12 Si5 O4 Sr6 -152.7(3) 1_545 . . 3_675 ?
N12 Si5 O4 Sr6 115.3(3) 1_545 . . . ?
N12 Si5 O4 Sr6 23.6(4) 1_545 . . 3_665 ?
N3 Si4 N7 Si3 -35.5(9) . . . . ?
N3 Si4 N6 Si3 -52.8(7) . . . 1_545 ?
N3 Si4 N5 Si1 -111.9(8) . . . . ?
N6 Si3 N7 Sr5 -57.3(3) 1_565 . . 2_645 ?
N6 Si3 N7 Sr2 27.2(3) 1_565 . . 1_565 ?
N6 Si3 N7 La1 112.5(4) 1_565 . . 2_545 ?
N6 Si3 N7 Sr4 -154.1(3) 1_565 . . 2_645 ?
N6 Si3 N7 Si4 -63.7(9) 1_565 . . . ?
N6 Si3 N11 La1 6.3(4) 1_565 . . 2 ?
N6 Si3 N11 Sr6 -74.3(6) 1_565 . . . ?
N6 Si3 N11 Si5 147.5(4) 1_565 . . . ?
N6 Si4 N7 Sr5 -165.2(3) . . . 2_645 ?
N6 Si4 N7 Sr2 111.7(3) . . . 1_565 ?
N6 Si4 N7 La1 24.3(3) . . . 2_545 ?
N6 Si4 N7 Sr4 -68.3(3) . . . 2_645 ?
N6 Si4 N7 Si3 -159.1(8) . . . . ?
N6 Si4 N5 Sr5 109.8(3) . . . 4_576 ?
N6 Si4 N5 Sr2 -108.1(3) . . . 1_565 ?
N6 Si4 N5 Sr3 176.3(6) . . . 3_666 ?
N6 Si4 N5 Si1 11.6(9) . . . . ?
N9 Si1 N2 Sr6 -40.7(3) 4_576 . . 2_545 ?
N9 Si1 N5 Sr5 13.0(4) 4_576 . . 4_576 ?
N9 Si1 N5 Sr2 -128.8(3) 4_576 . . 1_565 ?
N9 Si1 N5 Sr3 -60.3(3) 4_576 . . 3_666 ?
N9 Si1 N5 Si4 110.9(8) 4_576 . . . ?
N9 Si1 O2 Sr6 -40.7(3) 4_576 . . 2_545 ?
N9 Si2 N12 Sr3 -28.0(3) . . . 2_665 ?
N9 Si2 N12 Sr4 170.9(3) . . . 2_655 ?
N9 Si2 N12 Sr4 -102.5(3) . . . 1_565 ?
N9 Si2 N12 Sr6 53.8(3) . . . 3_675 ?
N9 Si2 N12 Si5 -8.4(10) . . . 1_565 ?
N9 Si2 N8 Sr3 22.7(4) . . . 2_655 ?
N9 Si2 N8 Sr4 -166.8(3) . . . 2_655 ?
N9 Si2 N8 Sr6 -58.2(3) . . . 3_675 ?
N9 Si2 N8 Si5 -60.1(12) . . . . ?
N9 Si2 N8 La4 111.7(3) . . . . ?
N9 Si2 N10 Sr5 -9.1(4) . . . . ?
N9 Si2 N10 Sr4 99.6(3) . . . 1_565 ?
N9 Si2 N10 Sr4 -109.4(3) . . . . ?
N9 Si2 N10 Sr4 175.6(3) . . . 2_655 ?
N9 Si2 N10 Si3 -33.1(18) . . . 2_655 ?
N9 Si2 N10 La5 -9.1(4) . . . . ?
N9 Si2 N10 La4 -109.4(3) . . . . ?
N8 Si2 N12 Sr3 -146.0(3) . . . 2_665 ?
N8 Si2 N12 Sr4 139.4(3) . . . 1_565 ?
N8 Si2 N12 Sr4 52.9(3) . . . 2_655 ?
N8 Si2 N12 Sr6 -64.3(3) . . . 3_675 ?
N8 Si2 N12 Si5 -126.4(9) . . . 1_565 ?
N8 Si2 N9 Sr5 -109.4(3) . . . . ?
N8 Si2 N9 Sr3 -21.9(3) . . . 2_655 ?
N8 Si2 N9 Sr3 153.1(3) . . . 2_665 ?
N8 Si2 N9 Sr6 63.1(3) . . . 3_675 ?
N8 Si2 N9 Si1 35(2) . . . 4_675 ?
N8 Si2 N9 La5 -109.4(3) . . . . ?
N8 Si2 N10 Sr5 110.3(3) . . . . ?
N8 Si2 N10 Sr4 -65.0(3) . . . 2_655 ?
N8 Si2 N10 Sr4 10.0(3) . . . . ?
N8 Si2 N10 Sr4 -141.1(3) . . . 1_565 ?
N8 Si2 N10 Si3 86.3(17) . . . 2_655 ?
N8 Si2 N10 La5 110.3(3) . . . . ?
N8 Si2 N10 La4 10.0(3) . . . . ?
N8 Si5 N11 La1 50.3(5) . . . 2 ?
N8 Si5 N11 Sr6 129.2(3) . . . . ?
N8 Si5 N11 Si3 -75.3(5) . . . . ?
N8 Si5 N4 Sr6 136.7(3) . . . 3_665 ?
N8 Si5 N4 Sr6 -39.6(4) . . . 3_675 ?
N8 Si5 N4 Sr6 -131.6(3) . . . . ?
N8 Si5 O4 Sr6 -39.6(4) . . . 3_675 ?
N8 Si5 O4 Sr6 -131.6(3) . . . . ?
N8 Si5 O4 Sr6 136.7(3) . . . 3_665 ?
N4 Si5 N11 Sr6 9.4(3) . . . . ?
N4 Si5 N11 Si3 164.9(4) . . . . ?
N4 Si5 N8 Sr6 36.1(3) . . . 3_675 ?
N4 Si5 N8 Si2 37.9(13) . . . . ?
N10 Si2 N12 Sr3 97.4(3) . . . 2_665 ?
N10 Si2 N12 Sr4 22.8(3) . . . 1_565 ?
N10 Si2 N12 Sr4 -63.7(3) . . . 2_655 ?
N10 Si2 N12 Sr6 179.2(3) . . . 3_675 ?
N10 Si2 N12 Si5 117.0(9) . . . 1_565 ?
N10 Si2 N9 Sr5 10.1(4) . . . . ?
N10 Si2 N9 Sr3 -87.4(4) . . . 2_665 ?
N10 Si2 N9 Sr3 97.6(3) . . . 2_655 ?
N10 Si2 N9 Sr6 -177.4(3) . . . 3_675 ?
N10 Si2 N9 Si1 154(2) . . . 4_675 ?
N10 Si2 N9 La5 10.1(4) . . . . ?
N10 Si2 N8 Sr3 -100.8(3) . . . 2_655 ?
N10 Si2 N8 Sr4 69.7(3) . . . 2_655 ?
N10 Si2 N8 Sr6 178.2(3) . . . 3_675 ?
N10 Si2 N8 Si5 176.4(11) . . . . ?
N10 Si2 N8 La4 -11.9(4) . . . . ?
N10 Si3 N7 Sr5 59.4(3) 2_645 . . 2_645 ?
N10 Si3 N7 Sr2 143.9(3) 2_645 . . 1_565 ?
N10 Si3 N7 La1 -130.8(4) 2_645 . . 2_545 ?
N10 Si3 N7 Sr4 -37.4(3) 2_645 . . 2_645 ?
N10 Si3 N7 Si4 53.0(9) 2_645 . . . ?
N10 Si3 N11 La1 -115.3(3) 2_645 . . 2 ?
N10 Si3 N11 Sr6 164.1(5) 2_645 . . . ?
N10 Si3 N11 Si5 26.0(6) 2_645 . . . ?
N1 Si1 N5 Si4 -14.1(10) . . . . ?
N5 Si1 N2 Sr6 -153.1(3) . . . 2_545 ?
N5 Si1 O2 Sr6 -153.1(3) . . . 2_545 ?
N5 Si4 N7 Sr5 76.7(3) . . . 2_645 ?
N5 Si4 N7 Sr2 -6.4(3) . . . 1_565 ?
N5 Si4 N7 La1 -93.8(3) . . . 2_545 ?
N5 Si4 N7 Sr4 173.6(3) . . . 2_645 ?
N5 Si4 N7 Si3 82.9(8) . . . . ?
N5 Si4 N6 Sr5 -100.6(3) . . . 2_635 ?
N5 Si4 N6 Sr2 -4.8(5) . . . . ?
N5 Si4 N6 La1 91.1(3) . . . 2_545 ?
N5 Si4 N6 Si3 -174.3(6) . . . 1_545 ?
N5 Si4 N6 La2 -4.8(5) . . . . ?
La4 Si2 N12 Sr6 -114.1(2) . . . 3_675 ?
La4 Si2 N12 Si5 -176.3(7) . . . 1_565 ?
La4 Si2 N9 Sr6 113.82(14) . . . 3_675 ?
La4 Si2 N9 Si1 85(2) . . . 4_675 ?
La4 Si2 N8 Sr6 -169.9(3) . . . 3_675 ?
La4 Si2 N8 Si5 -171.7(14) . . . . ?
La4 Si2 N10 Si3 76.3(16) . . . 2_655 ?
La4 Si5 N11 Sr6 -177.10(9) . . . . ?
La4 Si5 N11 Si3 -21.6(5) . . . . ?
La4 Si5 N8 Sr6 170.0(3) . . . 3_675 ?
La4 Si5 N8 Si2 171.8(14) . . . . ?
O2 Si1 N5 Si4 -134.2(8) . . . . ?
O3 Si4 N7 Si3 -35.5(9) . . . . ?
O3 Si4 N6 Si3 -52.8(7) . . . 1_545 ?
O3 Si4 N5 Si1 -111.9(8) . . . . ?
O1 Si1 N5 Si4 -14.1(10) . . . . ?
O4 Si5 N11 Sr6 9.4(3) . . . . ?
O4 Si5 N11 Si3 164.9(4) . . . . ?
O4 Si5 N8 Sr6 36.1(3) . . . 3_675 ?
O4 Si5 N8 Si2 37.9(13) . . . . ?
